data_1553734
loop_
_publ_author_name
'Fukui, Norihito'
'Jiang, Hua-Wei'
'Osuka, Atsuhiro'

_publ_section_title
;
 &#x000D; meso-to-meso PtII-bridged NiII-porphyrin dimers
;
_journal_issue 5
_journal_name_full 'Organic Chemistry Frontiers'
_journal_page_first 767
_journal_paper_doi 10.1039/C7QO00093F
_journal_volume 4
_journal_year 2017
_chemical_formula_moiety 'C80 H86 N4 Ni P Pt0.50, 3(C7 H8)'
_chemical_formula_sum 'C101 H110 N4 Ni P Pt0.5'
_chemical_formula_weight 1567.15
_space_group_crystal_system triclinic
_space_group_IT_number 2
_space_group_name_Hall '-P 1'
_space_group_name_H-M_alt 'P -1'
_atom_sites_solution_hydrogens geom
_audit_creation_method SHELXL-2014/7
_audit_update_record
;
2017-01-23 deposited with the CCDC.
2017-02-23 downloaded from the CCDC.
;
_cell_angle_alpha 80.813(6)
_cell_angle_beta 89.907(11)
_cell_angle_gamma 88.251(9)
_cell_formula_units_Z 2
_cell_length_a 15.566(2)
_cell_length_b 15.8310(16)
_cell_length_c 17.7553(19)
_cell_measurement_reflns_used 3494
_cell_measurement_temperature 93(2)
_cell_measurement_theta_max 68.3
_cell_measurement_theta_min 30.8
_cell_volume 4317.2(8)
_computing_structure_refinement 'SHELXL-2014/7 (Sheldrick, 2014)'
_diffrn_ambient_temperature 93(2)
_diffrn_detector_area_resol_mean 5.8140
_diffrn_measured_fraction_theta_full 0.960
_diffrn_measured_fraction_theta_max 0.960
_diffrn_measurement_device_type 'Rigaku XtaLAB P200'
_diffrn_measurement_method \w
_diffrn_radiation_monochromator graphite
_diffrn_radiation_source 'fine-focus sealed tube'
_diffrn_radiation_type CuK\a
_diffrn_radiation_wavelength 1.54187
_diffrn_reflns_av_R_equivalents 0.0396
_diffrn_reflns_av_unetI/netI 0.0326
_diffrn_reflns_Laue_measured_fraction_full 0.960
_diffrn_reflns_Laue_measured_fraction_max 0.960
_diffrn_reflns_limit_h_max 17
_diffrn_reflns_limit_h_min -18
_diffrn_reflns_limit_k_max 18
_diffrn_reflns_limit_k_min -18
_diffrn_reflns_limit_l_max 20
_diffrn_reflns_limit_l_min -20
_diffrn_reflns_number 54071
_diffrn_reflns_point_group_measured_fraction_full 0.960
_diffrn_reflns_point_group_measured_fraction_max 0.960
_diffrn_reflns_theta_full 64.992
_diffrn_reflns_theta_max 64.992
_diffrn_reflns_theta_min 6.555
_exptl_absorpt_coefficient_mu 2.325
_exptl_absorpt_correction_T_max 1.000
_exptl_absorpt_correction_T_min 0.672
_exptl_absorpt_correction_type multi-scan
_exptl_absorpt_process_details 'REQAB (Rigaku, 1998)'
_exptl_crystal_colour Red
_exptl_crystal_density_diffrn 1.206
_exptl_crystal_description Prism
_exptl_crystal_F_000 1652
_exptl_crystal_size_max 0.100
_exptl_crystal_size_mid 0.070
_exptl_crystal_size_min 0.010
_refine_diff_density_max 1.779
_refine_diff_density_min -0.657
_refine_diff_density_rms 0.065
_refine_ls_extinction_method none
_refine_ls_goodness_of_fit_ref 1.042
_refine_ls_hydrogen_treatment mixed
_refine_ls_matrix_type full
_refine_ls_number_parameters 1061
_refine_ls_number_reflns 14110
_refine_ls_number_restraints 496
_refine_ls_restrained_S_all 1.038
_refine_ls_R_factor_all 0.0341
_refine_ls_R_factor_gt 0.0313
_refine_ls_shift/su_max 0.001
_refine_ls_shift/su_mean 0.000
_refine_ls_structure_factor_coef Fsqd
_refine_ls_weighting_details 'w=1/[\s^2^(Fo^2^)+(0.0558P)^2^+0.9188P] where P=(Fo^2^+2Fc^2^)/3'
_refine_ls_weighting_scheme calc
_refine_ls_wR_factor_gt 0.0799
_refine_ls_wR_factor_ref 0.0810
_reflns_Friedel_coverage 0.000
_reflns_number_gt 13201
_reflns_number_total 14110
_reflns_threshold_expression 'I > 2\s(I)'
_cod_data_source_file c7qo00093f2.cif
_cod_data_source_block 160915NF
_cod_depositor_comments
;
The following automatic conversions were performed:

data item '_exptl_absorpt_correction_type' value 'Multi-scan' was
changed to 'multi-scan' in accordance with the
/home/saulius/struct/COD-crude-data/automatic-downloads/DataCite-retrospective/RSC/depositions/lib/dictionaries/cif_core.dic
dictionary named 'cif_core.dic' version 2.4.2 last updated on
2011-04-26.

Automatic conversion script
Id: cif_fix_values 6909 2019-04-08 15:41:33Z antanas 
;
_cod_original_formula_sum 'C101 H110 N4 Ni P Pt0.50'
_cod_database_code 1553734
_shelx_shelxl_version_number 2014/7
_shelx_space_group_comment
;
The symmetry employed for this shelxl refinement is uniquely defined
by the following loop, which should always be used as a source of
symmetry information in preference to the above space-group names.
They are only intended as comments.
;
_shelx_estimated_absorpt_t_min 0.801
_shelx_estimated_absorpt_t_max 0.977

loop_
_space_group_symop_operation_xyz
'x, y, z'
'-x, -y, -z'

loop_
_atom_site_label
_atom_site_type_symbol
_atom_site_fract_x
_atom_site_fract_y
_atom_site_fract_z
_atom_site_U_iso_or_equiv
_atom_site_adp_type
_atom_site_occupancy
_atom_site_site_symmetry_order
_atom_site_calc_flag
_atom_site_refinement_flags_posn
_atom_site_refinement_flags_adp
_atom_site_refinement_flags_occupancy
_atom_site_disorder_assembly
_atom_site_disorder_group
C1 C 0.48314(15) 0.57145(13) 0.64799(13) 0.0161(5) Uani 1 1 d . . . . .
C2 C 0.39389(16) 0.55347(15) 0.64886(14) 0.0213(5) Uani 1 1 d . . . . .
H1 H 0.3632 0.5336 0.6093 0.026 Uiso 1 1 calc R U . . .
C3 C 0.36065(16) 0.56956(15) 0.71541(14) 0.0221(5) Uani 1 1 d . . . . .
H2 H 0.3034 0.5605 0.7327 0.027 Uiso 1 1 calc R U . . .
C4 C 0.42848(15) 0.60290(13) 0.75486(13) 0.0166(5) Uani 1 1 d . . . . .
C5 C 0.41935(15) 0.63316(13) 0.82369(13) 0.0165(5) Uani 1 1 d . . . . .
C6 C 0.48066(15) 0.68310(13) 0.84953(13) 0.0166(5) Uani 1 1 d . . . . .
C7 C 0.46779(16) 0.73059(15) 0.91165(14) 0.0225(5) Uani 1 1 d . . . . .
H3 H 0.4219 0.7248 0.9473 0.027 Uiso 1 1 calc R U . . .
C8 C 0.53280(16) 0.78448(15) 0.90959(14) 0.0233(5) Uani 1 1 d . . . . .
H4 H 0.5405 0.8254 0.9426 0.028 Uiso 1 1 calc R U . . .
C9 C 0.58898(15) 0.76914(14) 0.84818(13) 0.0176(5) Uani 1 1 d . . . . .
C10 C 0.66657(15) 0.80848(14) 0.83133(13) 0.0184(5) Uani 1 1 d . . . . .
C11 C 0.72803(15) 0.77533(14) 0.78600(13) 0.0178(5) Uani 1 1 d . . . . .
C12 C 0.81554(16) 0.80118(15) 0.77778(14) 0.0220(5) Uani 1 1 d . . . . .
H5 H 0.8387 0.8509 0.7927 0.026 Uiso 1 1 calc R U . . .
C13 C 0.85882(16) 0.74141(15) 0.74485(14) 0.0213(5) Uani 1 1 d . . . . .
H6 H 0.9186 0.7401 0.7342 0.026 Uiso 1 1 calc R U . . .
C14 C 0.79809(15) 0.68049(14) 0.72898(12) 0.0164(5) Uani 1 1 d . . . . .
C15 C 0.81739(15) 0.60859(14) 0.69616(12) 0.0159(5) Uani 1 1 d . . . . .
C16 C 0.75321(14) 0.56366(13) 0.66689(12) 0.0149(5) Uani 1 1 d . . . . .
C17 C 0.76832(15) 0.49988(14) 0.61897(13) 0.0187(5) Uani 1 1 d . . . . .
H7 H 0.8214 0.4709 0.6120 0.022 Uiso 1 1 calc R U . . .
C18 C 0.69227(16) 0.48903(14) 0.58560(13) 0.0200(5) Uani 1 1 d . . . . .
H8 H 0.6825 0.4525 0.5491 0.024 Uiso 1 1 calc R U . . .
C19 C 0.62904(15) 0.54259(13) 0.61532(12) 0.0153(5) Uani 1 1 d . . . . .
C20 C 0.54132(15) 0.54471(13) 0.59660(12) 0.0146(5) Uani 1 1 d . . . . .
C21 C 0.33687(15) 0.61853(13) 0.86671(13) 0.0167(5) Uani 1 1 d . . . . .
C22 C 0.26536(15) 0.67199(14) 0.84686(13) 0.0182(5) Uani 1 1 d . . . . .
H9 H 0.2693 0.7182 0.8058 0.022 Uiso 1 1 calc R U . . .
C23 C 0.18808(15) 0.65915(14) 0.88594(13) 0.0192(5) Uani 1 1 d . . . . .
C24 C 0.18487(16) 0.59120(14) 0.94646(13) 0.0201(5) Uani 1 1 d . . . . .
H10 H 0.1326 0.5816 0.9738 0.024 Uiso 1 1 calc R U . . .
C25 C 0.25604(16) 0.53674(14) 0.96827(13) 0.0204(5) Uani 1 1 d . . . . .
C26 C 0.33186(15) 0.55151(14) 0.92703(13) 0.0186(5) Uani 1 1 d . . . . .
H11 H 0.3809 0.5150 0.9405 0.022 Uiso 1 1 calc R U . . .
C27 C 0.11091(16) 0.72049(16) 0.86381(15) 0.0265(6) Uani 1 1 d . . . . .
C28 C 0.1306(2) 0.8070(2) 0.8856(3) 0.0614(11) Uani 1 1 d . . . . .
H28 H 0.1847 0.8271 0.8619 0.092 Uiso 1 1 calc R U . . .
H29 H 0.0839 0.8483 0.8678 0.092 Uiso 1 1 calc R U . . .
H30 H 0.1357 0.8013 0.9412 0.092 Uiso 1 1 calc R U . . .
C29 C 0.0277(2) 0.6873(2) 0.8994(2) 0.0527(9) Uani 1 1 d . . . . .
H31 H 0.0164 0.6316 0.8846 0.079 Uiso 1 1 calc R U . . .
H32 H 0.0322 0.6809 0.9551 0.079 Uiso 1 1 calc R U . . .
H33 H -0.0196 0.7278 0.8816 0.079 Uiso 1 1 calc R U . . .
C30 C 0.0980(2) 0.7339(2) 0.77627(17) 0.0442(8) Uani 1 1 d . . . . .
H34 H 0.1507 0.7555 0.7510 0.066 Uiso 1 1 calc R U . . .
H35 H 0.0844 0.6793 0.7604 0.066 Uiso 1 1 calc R U . . .
H36 H 0.0505 0.7755 0.7619 0.066 Uiso 1 1 calc R U . . .
C31 C 0.25391(17) 0.46514(16) 1.03735(14) 0.0276(6) Uani 1 1 d . . . . .
C32 C 0.1635(2) 0.4519(3) 1.0696(2) 0.0586(10) Uani 1 1 d . . . . .
H37 H 0.1257 0.4359 1.0305 0.088 Uiso 1 1 calc R U . . .
H38 H 0.1653 0.4063 1.1139 0.088 Uiso 1 1 calc R U . . .
H39 H 0.1414 0.5052 1.0851 0.088 Uiso 1 1 calc R U . . .
C33 C 0.3116(2) 0.49000(19) 1.09924(16) 0.0416(7) Uani 1 1 d . . . . .
H40 H 0.3700 0.4987 1.0793 0.062 Uiso 1 1 calc R U . . .
H41 H 0.2890 0.5431 1.1147 0.062 Uiso 1 1 calc R U . . .
H42 H 0.3129 0.4442 1.1435 0.062 Uiso 1 1 calc R U . . .
C34 C 0.2880(3) 0.38099(17) 1.01531(18) 0.0497(9) Uani 1 1 d . . . . .
H43 H 0.3461 0.3886 0.9945 0.074 Uiso 1 1 calc R U . . .
H44 H 0.2897 0.3365 1.0605 0.074 Uiso 1 1 calc R U . . .
H45 H 0.2501 0.3638 0.9767 0.074 Uiso 1 1 calc R U . . .
C35 C 0.68738(15) 0.87976(14) 0.87333(13) 0.0193(5) Uani 1 1 d . . . . .
C36 C 0.63857(16) 0.95584(14) 0.86037(14) 0.0201(5) Uani 1 1 d . . . . .
H12 H 0.5966 0.9641 0.8209 0.024 Uiso 1 1 calc R U . . .
C37 C 0.65020(16) 1.01998(14) 0.90428(13) 0.0196(5) Uani 1 1 d . . . . .
C38 C 0.71264(16) 1.00578(14) 0.96176(13) 0.0212(5) Uani 1 1 d . . . . .
H13 H 0.7214 1.0491 0.9921 0.025 Uiso 1 1 calc R U . . .
C39 C 0.76274(16) 0.92981(14) 0.97617(14) 0.0214(5) Uani 1 1 d . . . . .
C40 C 0.74888(15) 0.86777(14) 0.93086(13) 0.0199(5) Uani 1 1 d . . . . .
H14 H 0.7823 0.8159 0.9394 0.024 Uiso 1 1 calc R U . . .
C41 C 0.59356(17) 1.10237(14) 0.88869(14) 0.0240(5) Uani 1 1 d . . . . .
C42 C 0.6082(2) 1.14571(16) 0.80595(15) 0.0337(7) Uani 1 1 d . . . . .
H46 H 0.5949 1.1058 0.7710 0.050 Uiso 1 1 calc R U . . .
H47 H 0.5706 1.1970 0.7946 0.050 Uiso 1 1 calc R U . . .
H48 H 0.6683 1.1620 0.7996 0.050 Uiso 1 1 calc R U . . .
C43 C 0.49836(18) 1.08065(17) 0.89865(19) 0.0393(7) Uani 1 1 d . . . . .
H49 H 0.4837 1.0400 0.8648 0.059 Uiso 1 1 calc R U . . .
H50 H 0.4879 1.0550 0.9517 0.059 Uiso 1 1 calc R U . . .
H51 H 0.4627 1.1331 0.8858 0.059 Uiso 1 1 calc R U . . .
C44 C 0.61450(19) 1.16553(15) 0.94187(15) 0.0305(6) Uani 1 1 d . . . . .
H52 H 0.6751 1.1802 0.9363 0.046 Uiso 1 1 calc R U . . .
H53 H 0.5783 1.2175 0.9288 0.046 Uiso 1 1 calc R U . . .
H54 H 0.6035 1.1395 0.9947 0.046 Uiso 1 1 calc R U . . .
C45 C 0.82656(19) 0.91104(16) 1.04311(15) 0.0300(6) Uani 1 1 d . . . . .
C46 C 0.7842(3) 0.8453(2) 1.10527(19) 0.0542(9) Uani 1 1 d . . . . .
H55 H 0.7716 0.7935 1.0840 0.081 Uiso 1 1 calc R U . . .
H56 H 0.8237 0.8304 1.1487 0.081 Uiso 1 1 calc R U . . .
H57 H 0.7307 0.8703 1.1224 0.081 Uiso 1 1 calc R U . . .
C47 C 0.9109(2) 0.8727(2) 1.0185(2) 0.0574(10) Uani 1 1 d . . . . .
H58 H 0.8994 0.8213 0.9962 0.086 Uiso 1 1 calc R U . . .
H59 H 0.9388 0.9147 0.9804 0.086 Uiso 1 1 calc R U . . .
H60 H 0.9488 0.8573 1.0629 0.086 Uiso 1 1 calc R U . . .
C48 C 0.8455(2) 0.9904(2) 1.0774(2) 0.0495(8) Uani 1 1 d . . . . .
H61 H 0.7916 1.0157 1.0935 0.074 Uiso 1 1 calc R U . . .
H62 H 0.8835 0.9747 1.1217 0.074 Uiso 1 1 calc R U . . .
H63 H 0.8735 1.0321 1.0392 0.074 Uiso 1 1 calc R U . . .
C49 C 0.90926(15) 0.58209(14) 0.68512(13) 0.0167(5) Uani 1 1 d . . . . .
C50 C 0.95633(15) 0.62344(14) 0.62452(13) 0.0182(5) Uani 1 1 d . . . . .
H15 H 0.9303 0.6697 0.5907 0.022 Uiso 1 1 calc R U . . .
C51 C 1.04147(15) 0.59814(15) 0.61236(13) 0.0190(5) Uani 1 1 d . . . . .
C52 C 1.07756(16) 0.53032(14) 0.66285(14) 0.0209(5) Uani 1 1 d . . . . .
H16 H 1.1352 0.5124 0.6550 0.025 Uiso 1 1 calc R U . . .
C53 C 1.03215(16) 0.48745(14) 0.72480(14) 0.0208(5) Uani 1 1 d . . . . .
C54 C 0.94754(15) 0.51469(14) 0.73472(13) 0.0198(5) Uani 1 1 d . . . . .
H17 H 0.9153 0.4866 0.7763 0.024 Uiso 1 1 calc R U . . .
C55 C 1.09074(16) 0.64510(16) 0.54412(14) 0.0247(5) Uani 1 1 d . . . . .
C56 C 1.04517(19) 0.6348(2) 0.46963(15) 0.0377(7) Uani 1 1 d . . . . .
H64 H 0.9855 0.6561 0.4709 0.056 Uiso 1 1 calc R U . . .
H65 H 1.0748 0.6677 0.4263 0.056 Uiso 1 1 calc R U . . .
H66 H 1.0461 0.5742 0.4641 0.056 Uiso 1 1 calc R U . . .
C57 C 1.09357(19) 0.74087(17) 0.55092(17) 0.0362(7) Uani 1 1 d . . . . .
H67 H 1.0348 0.7644 0.5530 0.054 Uiso 1 1 calc R U . . .
H68 H 1.1246 0.7474 0.5975 0.054 Uiso 1 1 calc R U . . .
H69 H 1.1231 0.7716 0.5065 0.054 Uiso 1 1 calc R U . . .
C58 C 1.18357(17) 0.61169(17) 0.54103(15) 0.0294(6) Uani 1 1 d . . . . .
H70 H 1.2123 0.6435 0.4967 0.044 Uiso 1 1 calc R U . . .
H71 H 1.2138 0.6194 0.5877 0.044 Uiso 1 1 calc R U . . .
H72 H 1.1841 0.5507 0.5367 0.044 Uiso 1 1 calc R U . . .
C59 C 1.07397(17) 0.41081(16) 0.77732(16) 0.0277(6) Uani 1 1 d . . . . .
C60 C 1.16915(19) 0.4254(2) 0.79102(19) 0.0436(8) Uani 1 1 d . . . . .
H73 H 1.1745 0.4767 0.8149 0.065 Uiso 1 1 calc R U . . .
H74 H 1.1941 0.3757 0.8247 0.065 Uiso 1 1 calc R U . . .
H75 H 1.1997 0.4331 0.7422 0.065 Uiso 1 1 calc R U . . .
C61 C 1.0323(2) 0.3973(2) 0.85684(19) 0.0527(9) Uani 1 1 d . . . . .
H76 H 1.0395 0.4484 0.8807 0.079 Uiso 1 1 calc R U . . .
H77 H 0.9710 0.3871 0.8519 0.079 Uiso 1 1 calc R U . . .
H78 H 1.0601 0.3477 0.8886 0.079 Uiso 1 1 calc R U . . .
C62 C 1.0630(3) 0.33167(19) 0.7403(2) 0.0633(11) Uani 1 1 d . . . . .
H79 H 1.0017 0.3237 0.7321 0.095 Uiso 1 1 calc R U . . .
H80 H 1.0929 0.3388 0.6912 0.095 Uiso 1 1 calc R U . . .
H81 H 1.0873 0.2814 0.7737 0.095 Uiso 1 1 calc R U . . .
C63 C 0.61727(17) 0.68590(15) 0.45867(15) 0.0276(6) Uani 1 1 d . . . . .
C64 C 0.69514(18) 0.64131(18) 0.45582(16) 0.0332(6) Uani 1 1 d . . . . .
H18 H 0.6958 0.5860 0.4414 0.040 Uiso 1 1 calc R U . . .
C65 C 0.7714(2) 0.6756(2) 0.4735(2) 0.0450(8) Uani 1 1 d . . . . .
H19 H 0.8239 0.6440 0.4712 0.054 Uiso 1 1 calc R U . . .
C66 C 0.7716(2) 0.7549(2) 0.4944(3) 0.0651(12) Uani 1 1 d . . . . .
H20 H 0.8241 0.7785 0.5071 0.078 Uiso 1 1 calc R U . . .
C67 C 0.6956(3) 0.8002(2) 0.4971(3) 0.0842(16) Uani 1 1 d . . . . .
H21 H 0.6961 0.8557 0.5110 0.101 Uiso 1 1 calc R U . . .
C68 C 0.6182(2) 0.7668(2) 0.4799(2) 0.0552(10) Uani 1 1 d . . . . .
H22 H 0.5660 0.7989 0.4825 0.066 Uiso 1 1 calc R U . . .
C69 C 0.52860(17) 0.64837(14) 0.32705(13) 0.0229(5) Uani 1 1 d . . . . .
C70 C 0.60195(18) 0.68203(17) 0.28918(16) 0.0323(6) Uani 1 1 d . . . . .
H23 H 0.6465 0.7029 0.3171 0.039 Uiso 1 1 calc R U . . .
C71 C 0.6096(2) 0.68492(19) 0.21118(17) 0.0415(8) Uani 1 1 d . . . . .
H24 H 0.6592 0.7085 0.1857 0.050 Uiso 1 1 calc R U . . .
C72 C 0.5459(2) 0.65398(18) 0.17016(16) 0.0404(8) Uani 1 1 d . . . . .
H25 H 0.5527 0.6540 0.1170 0.048 Uiso 1 1 calc R U . . .
C73 C 0.4721(2) 0.62294(16) 0.20661(15) 0.0346(7) Uani 1 1 d . . . . .
H26 H 0.4274 0.6030 0.1782 0.041 Uiso 1 1 calc R U . . .
C74 C 0.46328(19) 0.62099(15) 0.28486(14) 0.0270(6) Uani 1 1 d . . . . .
H27 H 0.4120 0.6007 0.3096 0.032 Uiso 1 1 calc R U . . .
C75 C 0.43436(17) 0.71579(15) 0.44620(14) 0.0246(5) Uani 1 1 d D U . . .
C78 C 0.3142(2) 0.84197(19) 0.47353(19) 0.0452(8) Uani 1 1 d D U . . .
H122 H 0.2764 0.8881 0.4810 0.05(3) Uiso 0.764(6) 1 calc R . P A 1
H123 H 0.2715 0.8826 0.4840 0.03(8) Uiso 0.236(6) 1 calc R . P A 2
C81 C 1.0309(4) 1.0094(3) 0.3927(2) 0.0902(18) Uani 1 1 d . . . . .
C82 C 0.9576(5) 1.0542(3) 0.3639(3) 0.116(2) Uani 1 1 d . . . . .
H82 H 0.9561 1.1148 0.3597 0.139 Uiso 1 1 calc R U . . .
C83 C 0.8863(7) 1.0152(4) 0.3408(4) 0.161(4) Uani 1 1 d . . . . .
H83 H 0.8366 1.0479 0.3218 0.193 Uiso 1 1 calc R U . . .
C84 C 0.8897(6) 0.9249(4) 0.3462(4) 0.129(3) Uani 1 1 d . . . . .
H84 H 0.8432 0.8946 0.3299 0.155 Uiso 1 1 calc R U . . .
C85 C 0.9641(5) 0.8831(3) 0.3764(3) 0.104(2) Uani 1 1 d . . . . .
H85 H 0.9683 0.8225 0.3808 0.124 Uiso 1 1 calc R U . . .
C86 C 1.0314(5) 0.9245(3) 0.3998(3) 0.099(2) Uani 1 1 d . . . . .
H86 H 1.0800 0.8922 0.4219 0.119 Uiso 1 1 calc R U . . .
C87 C 1.1082(5) 1.0555(4) 0.4189(3) 0.120(2) Uani 1 1 d . . . . .
H102 H 1.0965 1.1175 0.4093 0.179 Uiso 1 1 calc R U . . .
H103 H 1.1180 1.0367 0.4736 0.179 Uiso 1 1 calc R U . . .
H104 H 1.1595 1.0419 0.3905 0.179 Uiso 1 1 calc R U . . .
C88 C 0.8635(2) 0.1590(2) 0.8070(2) 0.0480(8) Uani 1 1 d . . . . .
C89 C 0.8504(2) 0.2008(2) 0.8680(2) 0.0472(8) Uani 1 1 d . . . . .
H87 H 0.8660 0.1728 0.9176 0.057 Uiso 1 1 calc R U . . .
C90 C 0.8149(2) 0.2835(2) 0.8589(2) 0.0492(8) Uani 1 1 d . . . . .
H88 H 0.8065 0.3112 0.9021 0.059 Uiso 1 1 calc R U . . .
C91 C 0.7916(2) 0.3254(2) 0.7872(2) 0.0462(8) Uani 1 1 d . . . . .
H89 H 0.7667 0.3816 0.7805 0.055 Uiso 1 1 calc R U . . .
C92 C 0.8052(2) 0.2840(2) 0.7258(2) 0.0523(9) Uani 1 1 d . . . . .
H90 H 0.7895 0.3120 0.6762 0.063 Uiso 1 1 calc R U . . .
C93 C 0.8413(2) 0.2025(2) 0.7350(2) 0.0565(10) Uani 1 1 d . . . . .
H91 H 0.8512 0.1756 0.6915 0.068 Uiso 1 1 calc R U . . .
C94 C 0.8982(3) 0.0671(2) 0.8166(2) 0.0654(11) Uani 1 1 d . . . . .
H105 H 0.9029 0.0489 0.7665 0.098 Uiso 1 1 calc R U . . .
H106 H 0.9551 0.0634 0.8408 0.098 Uiso 1 1 calc R U . . .
H107 H 0.8591 0.0298 0.8488 0.098 Uiso 1 1 calc R U . . .
N1 N 0.50364(12) 0.60468(11) 0.71330(10) 0.0148(4) Uani 1 1 d . . . . .
N2 N 0.55674(12) 0.70565(11) 0.81280(10) 0.0152(4) Uani 1 1 d . . . . .
N3 N 0.71687(12) 0.70329(11) 0.75221(10) 0.0153(4) Uani 1 1 d . . . . .
N4 N 0.66651(12) 0.58533(11) 0.66739(10) 0.0137(4) Uani 1 1 d . . . . .
Ni1 Ni 0.61074(2) 0.65078(2) 0.73584(2) 0.01276(9) Uani 1 1 d . . . . .
P1 P 0.51919(4) 0.63705(3) 0.43153(3) 0.01802(13) Uani 1 1 d . . . . .
Pt1 Pt 0.5000 0.5000 0.5000 0.01363(5) Uani 1 2 d S . P . .
C76 C 0.3819(3) 0.7575(3) 0.3901(2) 0.0326(10) Uani 0.764(6) 1 d . U P A 1
H114 H 0.3866 0.7442 0.3400 0.039 Uiso 0.764(6) 1 calc R U P A 1
C77 C 0.3214(3) 0.8191(3) 0.4049(3) 0.0433(11) Uani 0.764(6) 1 d . U P A 1
H115 H 0.2844 0.8456 0.3650 0.052 Uiso 0.764(6) 1 calc R U P A 1
C79 C 0.3624(4) 0.7981(3) 0.5347(3) 0.0393(11) Uani 0.764(6) 1 d . U P A 1
H116 H 0.3538 0.8107 0.5848 0.047 Uiso 0.764(6) 1 calc R U P A 1
C80 C 0.4236(4) 0.7351(3) 0.5213(2) 0.0349(10) Uani 0.764(6) 1 d . U P A 1
H117 H 0.4575 0.7056 0.5622 0.042 Uiso 0.764(6) 1 calc R U P A 1
C102 C 0.3846(10) 0.7133(9) 0.5088(7) 0.035(2) Uani 0.236(6) 1 d D U P A 2
H118 H 0.3878 0.6621 0.5449 0.042 Uiso 0.236(6) 1 calc R U P A 2
C103 C 0.4252(11) 0.7882(7) 0.3872(6) 0.039(2) Uani 0.236(6) 1 d D U P A 2
H119 H 0.4585 0.7939 0.3419 0.047 Uiso 0.236(6) 1 calc R U P A 2
C104 C 0.3338(11) 0.7727(8) 0.5240(8) 0.040(3) Uani 0.236(6) 1 d D U P A 2
H120 H 0.3090 0.7673 0.5734 0.047 Uiso 0.236(6) 1 calc R U P A 2
C105 C 0.3605(10) 0.8533(10) 0.4017(6) 0.045(2) Uani 0.236(6) 1 d D U P A 2
H121 H 0.3491 0.9024 0.3644 0.054 Uiso 0.236(6) 1 calc R U P A 2
C95 C 0.4804(5) 0.9382(4) 0.6722(3) 0.0707(19) Uani 0.712(7) 1 d . U P B 1
C96 C 0.4567(7) 1.0241(5) 0.6553(5) 0.093(3) Uani 0.712(7) 1 d . U P B 1
H92 H 0.4877 1.0602 0.6176 0.111 Uiso 0.712(7) 1 calc R U P B 1
C97 C 0.3889(7) 1.0585(5) 0.6919(5) 0.103(3) Uani 0.712(7) 1 d . U P B 1
H93 H 0.3744 1.1178 0.6796 0.123 Uiso 0.712(7) 1 calc R U P B 1
C98 C 0.3436(5) 1.0088(5) 0.7445(4) 0.086(2) Uani 0.712(7) 1 d . U P B 1
H94 H 0.2982 1.0326 0.7710 0.104 Uiso 0.712(7) 1 calc R U P B 1
C99 C 0.3641(9) 0.9216(7) 0.7597(6) 0.083(3) Uani 0.712(7) 1 d . U P B 1
H95 H 0.3297 0.8847 0.7939 0.099 Uiso 0.712(7) 1 calc R U P B 1
C100 C 0.4330(7) 0.8890(5) 0.7261(6) 0.072(2) Uani 0.712(7) 1 d . U P B 1
H96 H 0.4488 0.8301 0.7404 0.086 Uiso 0.712(7) 1 calc R U P B 1
C101 C 0.5572(7) 0.9008(7) 0.6348(6) 0.112(4) Uani 0.712(7) 1 d . U P B 1
H108 H 0.5829 0.9456 0.5979 0.168 Uiso 0.712(7) 1 calc R U P B 1
H109 H 0.5999 0.8779 0.6739 0.168 Uiso 0.712(7) 1 calc R U P B 1
H110 H 0.5385 0.8546 0.6084 0.168 Uiso 0.712(7) 1 calc R U P B 1
C106 C 0.4114(8) 0.9457(9) 0.7249(7) 0.076(4) Uani 0.288(7) 1 d G U P B 2
C107 C 0.4367(9) 1.0258(7) 0.6896(8) 0.079(5) Uani 0.288(7) 1 d G U P B 2
H97 H 0.4089 1.0761 0.7020 0.095 Uiso 0.288(7) 1 calc R U P B 2
C108 C 0.5025(9) 1.0324(6) 0.6362(7) 0.072(5) Uani 0.288(7) 1 d G U P B 2
H98 H 0.5198 1.0872 0.6121 0.087 Uiso 0.288(7) 1 calc R U P B 2
C109 C 0.5431(9) 0.9589(8) 0.6181(8) 0.096(5) Uani 0.288(7) 1 d G U P B 2
H99 H 0.5881 0.9634 0.5816 0.116 Uiso 0.288(7) 1 calc R U P B 2
C110 C 0.5178(11) 0.8787(6) 0.6533(9) 0.087(6) Uani 0.288(7) 1 d G U P B 2
H100 H 0.5455 0.8285 0.6409 0.104 Uiso 0.288(7) 1 calc R U P B 2
C111 C 0.4519(11) 0.8721(7) 0.7067(9) 0.068(6) Uani 0.288(7) 1 d G U P B 2
H101 H 0.4347 0.8174 0.7308 0.081 Uiso 0.288(7) 1 calc R U P B 2
C112 C 0.353(2) 0.9450(19) 0.7845(17) 0.087(8) Uani 0.288(7) 1 d . U P B 2
H111 H 0.3392 0.8857 0.8052 0.130 Uiso 0.288(7) 1 calc R U P B 2
H112 H 0.3776 0.9723 0.8248 0.130 Uiso 0.288(7) 1 calc R U P B 2
H113 H 0.2998 0.9764 0.7654 0.130 Uiso 0.288(7) 1 calc R U P B 2

loop_
_atom_site_aniso_label
_atom_site_aniso_U_11
_atom_site_aniso_U_22
_atom_site_aniso_U_33
_atom_site_aniso_U_23
_atom_site_aniso_U_13
_atom_site_aniso_U_12
C1 0.0152(12) 0.0185(10) 0.0150(11) -0.0044(8) -0.0026(9) 0.0006(9)
C2 0.0163(13) 0.0291(12) 0.0215(12) -0.0130(10) -0.0018(10) -0.0006(10)
C3 0.0138(13) 0.0281(12) 0.0265(13) -0.0103(10) 0.0032(11) -0.0025(10)
C4 0.0145(12) 0.0186(10) 0.0173(11) -0.0042(9) 0.0028(10) -0.0010(9)
C5 0.0156(12) 0.0175(10) 0.0157(11) -0.0012(8) 0.0015(10) 0.0009(9)
C6 0.0155(12) 0.0193(10) 0.0152(11) -0.0038(8) -0.0001(10) 0.0021(9)
C7 0.0219(14) 0.0280(12) 0.0195(12) -0.0102(10) 0.0057(11) -0.0006(10)
C8 0.0235(14) 0.0270(12) 0.0229(12) -0.0152(10) 0.0027(11) 0.0002(10)
C9 0.0168(13) 0.0201(10) 0.0172(11) -0.0077(9) -0.0021(10) 0.0021(9)
C10 0.0180(13) 0.0192(10) 0.0189(11) -0.0058(9) -0.0034(10) 0.0013(9)
C11 0.0182(13) 0.0187(10) 0.0172(11) -0.0049(9) -0.0018(10) -0.0015(9)
C12 0.0181(13) 0.0230(11) 0.0268(13) -0.0093(10) -0.0008(11) -0.0039(10)
C13 0.0135(12) 0.0271(12) 0.0243(12) -0.0069(10) 0.0002(10) -0.0027(10)
C14 0.0129(12) 0.0219(11) 0.0139(11) -0.0017(9) -0.0019(9) 0.0009(9)
C15 0.0148(12) 0.0217(11) 0.0108(10) -0.0016(8) -0.0009(9) 0.0019(9)
C16 0.0127(12) 0.0192(10) 0.0124(10) -0.0013(8) -0.0013(9) 0.0024(9)
C17 0.0174(13) 0.0225(11) 0.0169(11) -0.0064(9) 0.0016(10) 0.0026(9)
C18 0.0197(13) 0.0245(11) 0.0176(11) -0.0094(9) 0.0023(10) 0.0010(10)
C19 0.0160(12) 0.0196(10) 0.0105(10) -0.0034(8) 0.0007(9) 0.0003(9)
C20 0.0181(13) 0.0154(10) 0.0110(10) -0.0038(8) -0.0030(9) -0.0003(9)
C21 0.0164(13) 0.0203(10) 0.0149(11) -0.0075(9) 0.0011(10) -0.0019(9)
C22 0.0198(13) 0.0195(10) 0.0155(11) -0.0029(9) 0.0003(10) -0.0016(9)
C23 0.0165(13) 0.0231(11) 0.0193(12) -0.0076(9) -0.0014(10) 0.0002(9)
C24 0.0152(13) 0.0273(12) 0.0187(12) -0.0061(9) 0.0030(10) -0.0027(10)
C25 0.0211(13) 0.0247(11) 0.0161(11) -0.0053(9) 0.0008(10) -0.0032(10)
C26 0.0166(13) 0.0223(11) 0.0171(11) -0.0040(9) -0.0015(10) 0.0017(9)
C27 0.0166(13) 0.0293(12) 0.0337(14) -0.0062(11) -0.0032(11) 0.0035(10)
C28 0.049(2) 0.0458(18) 0.094(3) -0.0312(19) -0.019(2) 0.0197(16)
C29 0.0227(17) 0.071(2) 0.055(2) 0.0164(17) 0.0058(15) 0.0142(15)
C30 0.0276(17) 0.064(2) 0.0355(16) 0.0076(14) -0.0033(14) 0.0055(14)
C31 0.0252(15) 0.0329(13) 0.0218(13) 0.0045(10) 0.0021(11) -0.0014(11)
C32 0.039(2) 0.078(2) 0.045(2) 0.0329(17) 0.0092(16) -0.0047(17)
C33 0.055(2) 0.0412(15) 0.0246(14) 0.0057(12) -0.0091(14) 0.0010(14)
C34 0.082(3) 0.0252(14) 0.0384(17) 0.0046(12) 0.0077(17) -0.0020(15)
C35 0.0171(13) 0.0194(11) 0.0224(12) -0.0064(9) 0.0028(10) -0.0029(9)
C36 0.0177(13) 0.0222(11) 0.0207(12) -0.0047(9) -0.0023(10) 0.0003(9)
C37 0.0204(13) 0.0181(11) 0.0204(12) -0.0030(9) 0.0009(10) 0.0004(9)
C38 0.0276(14) 0.0170(10) 0.0202(12) -0.0061(9) -0.0004(11) -0.0026(10)
C39 0.0209(14) 0.0218(11) 0.0219(12) -0.0047(9) -0.0034(11) -0.0015(10)
C40 0.0173(13) 0.0175(10) 0.0248(12) -0.0036(9) -0.0013(10) 0.0017(9)
C41 0.0273(15) 0.0198(11) 0.0253(13) -0.0051(9) -0.0005(11) 0.0041(10)
C42 0.0505(19) 0.0245(12) 0.0255(14) -0.0041(10) -0.0020(13) 0.0084(12)
C43 0.0298(17) 0.0293(13) 0.0579(19) -0.0056(13) 0.0001(15) 0.0096(12)
C44 0.0410(17) 0.0220(12) 0.0292(14) -0.0083(10) -0.0007(13) 0.0088(11)
C45 0.0360(17) 0.0245(12) 0.0300(14) -0.0068(10) -0.0136(12) 0.0040(11)
C46 0.072(3) 0.0467(18) 0.0409(18) 0.0025(14) -0.0227(18) -0.0002(17)
C47 0.043(2) 0.071(2) 0.064(2) -0.0318(19) -0.0297(18) 0.0168(18)
C48 0.056(2) 0.0434(17) 0.052(2) -0.0153(15) -0.0276(17) 0.0014(15)
C49 0.0144(12) 0.0208(10) 0.0166(11) -0.0078(9) -0.0021(10) 0.0003(9)
C50 0.0169(13) 0.0230(11) 0.0147(11) -0.0038(9) -0.0021(10) 0.0038(9)
C51 0.0159(13) 0.0257(11) 0.0164(11) -0.0071(9) 0.0004(10) 0.0008(9)
C52 0.0149(13) 0.0254(11) 0.0234(12) -0.0082(10) -0.0006(10) 0.0047(9)
C53 0.0167(13) 0.0222(11) 0.0230(12) -0.0024(9) -0.0037(10) 0.0015(9)
C54 0.0159(13) 0.0241(11) 0.0192(12) -0.0023(9) -0.0008(10) -0.0018(9)
C55 0.0180(13) 0.0354(13) 0.0193(12) -0.0012(10) 0.0031(10) 0.0043(10)
C56 0.0254(16) 0.0663(19) 0.0189(13) -0.0001(13) 0.0038(12) 0.0024(14)
C57 0.0322(17) 0.0328(14) 0.0400(16) 0.0051(12) 0.0146(14) 0.0018(12)
C58 0.0207(14) 0.0413(14) 0.0249(13) -0.0028(11) 0.0064(11) 0.0054(11)
C59 0.0180(14) 0.0265(12) 0.0354(15) 0.0049(11) -0.0041(12) 0.0030(10)
C60 0.0245(16) 0.0541(18) 0.0438(18) 0.0173(14) -0.0110(14) 0.0035(13)
C61 0.0386(19) 0.063(2) 0.0428(18) 0.0289(16) 0.0008(15) 0.0167(16)
C62 0.088(3) 0.0271(15) 0.073(2) -0.0042(15) -0.041(2) 0.0154(17)
C63 0.0266(15) 0.0250(12) 0.0285(14) 0.0050(10) -0.0080(12) -0.0062(11)
C64 0.0251(15) 0.0345(14) 0.0383(16) 0.0005(12) -0.0066(13) -0.0048(12)
C65 0.0253(17) 0.0456(17) 0.059(2) 0.0091(15) -0.0118(15) -0.0059(13)
C66 0.039(2) 0.0435(18) 0.107(3) 0.0086(19) -0.038(2) -0.0169(16)
C67 0.060(3) 0.0385(18) 0.159(5) -0.030(2) -0.048(3) -0.0061(18)
C68 0.040(2) 0.0370(16) 0.092(3) -0.0205(17) -0.027(2) -0.0012(14)
C69 0.0271(14) 0.0216(11) 0.0181(12) 0.0015(9) -0.0018(11) 0.0058(10)
C70 0.0252(15) 0.0380(14) 0.0292(14) 0.0070(11) 0.0020(12) 0.0046(11)
C71 0.0374(18) 0.0477(17) 0.0330(16) 0.0103(13) 0.0128(15) 0.0139(14)
C72 0.061(2) 0.0381(15) 0.0194(13) 0.0003(11) 0.0092(15) 0.0213(15)
C73 0.055(2) 0.0270(13) 0.0212(13) -0.0033(10) -0.0085(13) 0.0082(13)
C74 0.0370(16) 0.0227(11) 0.0201(12) 0.0000(9) -0.0005(12) 0.0013(11)
C75 0.0249(14) 0.0213(11) 0.0279(13) -0.0048(10) -0.0026(11) 0.0002(10)
C78 0.0406(18) 0.0398(15) 0.0571(19) -0.0163(14) 0.0013(15) 0.0126(13)
C81 0.164(5) 0.063(3) 0.038(2) 0.0035(18) 0.006(3) 0.035(3)
C82 0.202(7) 0.047(2) 0.097(4) -0.018(2) -0.069(4) 0.043(3)
C83 0.260(11) 0.092(4) 0.127(6) -0.012(4) -0.110(7) 0.046(5)
C84 0.200(8) 0.107(5) 0.079(4) -0.008(3) -0.019(5) -0.020(5)
C85 0.171(7) 0.054(3) 0.078(4) 0.010(2) 0.026(4) 0.016(4)
C86 0.149(6) 0.065(3) 0.073(3) 0.015(2) 0.035(4) 0.036(3)
C87 0.162(7) 0.127(5) 0.068(3) -0.010(3) -0.005(4) -0.008(5)
C88 0.0348(19) 0.0446(17) 0.059(2) 0.0074(15) 0.0072(16) 0.0016(14)
C89 0.0386(19) 0.0511(18) 0.0477(19) 0.0060(15) -0.0027(16) -0.0065(15)
C90 0.044(2) 0.0469(18) 0.056(2) -0.0040(15) -0.0004(17) -0.0106(15)
C91 0.0393(19) 0.0365(15) 0.060(2) 0.0011(14) 0.0094(17) -0.0070(13)
C92 0.052(2) 0.0488(18) 0.049(2) 0.0130(15) 0.0135(17) 0.0038(16)
C93 0.063(2) 0.0514(19) 0.051(2) 0.0019(16) 0.0198(19) 0.0079(17)
C94 0.067(3) 0.054(2) 0.069(3) 0.0062(18) 0.010(2) 0.0165(19)
N1 0.0126(10) 0.0178(9) 0.0149(9) -0.0049(7) -0.0001(8) 0.0006(7)
N2 0.0143(10) 0.0176(9) 0.0143(9) -0.0045(7) -0.0008(8) -0.0002(7)
N3 0.0131(10) 0.0193(9) 0.0141(9) -0.0048(7) -0.0015(8) 0.0005(7)
N4 0.0110(10) 0.0189(9) 0.0113(9) -0.0031(7) -0.0018(8) 0.0005(7)
Ni1 0.0115(2) 0.01631(18) 0.01128(19) -0.00482(14) -0.00022(16) 0.00049(15)
P1 0.0179(3) 0.0191(3) 0.0164(3) -0.0007(2) -0.0031(2) -0.0005(2)
Pt1 0.01336(8) 0.01807(7) 0.01027(7) -0.00489(5) -0.00160(5) 0.00063(5)
C76 0.030(2) 0.041(2) 0.0276(18) -0.0116(15) -0.0094(17) 0.0103(18)
C77 0.035(2) 0.049(2) 0.047(2) -0.0154(18) -0.0171(19) 0.015(2)
C79 0.055(3) 0.0241(19) 0.039(2) -0.0082(16) 0.0150(19) 0.0037(18)
C80 0.047(3) 0.0260(18) 0.0301(19) -0.0009(14) 0.0009(18) 0.0080(18)
C102 0.037(4) 0.024(4) 0.041(4) -0.001(4) 0.006(4) 0.002(4)
C103 0.041(4) 0.042(4) 0.034(4) -0.011(4) -0.007(4) 0.019(4)
C104 0.044(5) 0.027(4) 0.048(4) -0.008(4) 0.016(4) 0.000(4)
C105 0.046(5) 0.041(4) 0.046(4) -0.008(4) -0.017(4) 0.022(4)
C95 0.105(5) 0.059(3) 0.049(3) -0.012(3) -0.020(3) 0.007(3)
C96 0.140(7) 0.050(3) 0.079(5) 0.015(3) 0.031(5) 0.005(4)
C97 0.153(8) 0.060(4) 0.093(5) -0.007(4) 0.023(5) 0.008(4)
C98 0.103(5) 0.095(5) 0.063(4) -0.015(4) 0.000(4) -0.002(4)
C99 0.098(7) 0.075(6) 0.070(6) 0.010(4) -0.022(5) -0.020(6)
C100 0.092(5) 0.040(4) 0.078(5) 0.009(4) -0.041(4) -0.003(4)
C101 0.131(9) 0.106(8) 0.100(7) -0.031(6) -0.016(6) 0.036(6)
C106 0.083(8) 0.070(8) 0.070(8) 0.004(7) -0.012(7) -0.016(7)
C107 0.101(10) 0.072(9) 0.063(9) -0.007(8) -0.042(9) -0.009(8)
C108 0.083(10) 0.047(7) 0.083(10) -0.002(7) -0.040(8) 0.006(7)
C109 0.131(11) 0.057(8) 0.096(10) 0.000(8) 0.006(9) 0.013(8)
C110 0.130(12) 0.048(7) 0.081(10) -0.009(7) -0.015(10) 0.021(9)
C111 0.101(11) 0.041(8) 0.056(9) 0.005(7) -0.046(8) 0.009(8)
C112 0.090(14) 0.078(14) 0.093(17) -0.016(12) -0.042(14) 0.006(11)

loop_
_atom_type_symbol
_atom_type_description
_atom_type_scat_dispersion_real
_atom_type_scat_dispersion_imag
_atom_type_scat_source
C C 0.0181 0.0091 'International Tables Vol C Tables 4.2.6.8 and 6.1.1.4'
H H 0.0000 0.0000 'International Tables Vol C Tables 4.2.6.8 and 6.1.1.4'
N N 0.0311 0.0180 'International Tables Vol C Tables 4.2.6.8 and 6.1.1.4'
Ni Ni -3.0029 0.5091 'International Tables Vol C Tables 4.2.6.8 and 6.1.1.4'
P P 0.2955 0.4335 'International Tables Vol C Tables 4.2.6.8 and 6.1.1.4'
Pt Pt -4.5932 6.9264 'International Tables Vol C Tables 4.2.6.8 and 6.1.1.4'

loop_
_geom_angle_atom_site_label_1
_geom_angle_atom_site_label_2
_geom_angle_atom_site_label_3
_geom_angle
_geom_angle_site_symmetry_1
_geom_angle_site_symmetry_3
C20 C1 N1 126.0(2) . .
C20 C1 C2 123.7(2) . .
N1 C1 C2 109.28(19) . .
C3 C2 C1 108.3(2) . .
C3 C2 H1 125.9 . .
C1 C2 H1 125.9 . .
C2 C3 C4 106.5(2) . .
C2 C3 H2 126.8 . .
C4 C3 H2 126.8 . .
N1 C4 C5 124.5(2) . .
N1 C4 C3 110.61(19) . .
C5 C4 C3 124.8(2) . .
C6 C5 C4 121.6(2) . .
C6 C5 C21 119.39(19) . .
C4 C5 C21 118.7(2) . .
N2 C6 C5 125.08(19) . .
N2 C6 C7 109.9(2) . .
C5 C6 C7 124.3(2) . .
C8 C7 C6 107.0(2) . .
C8 C7 H3 126.5 . .
C6 C7 H3 126.5 . .
C7 C8 C9 107.6(2) . .
C7 C8 H4 126.2 . .
C9 C8 H4 126.2 . .
N2 C9 C10 125.5(2) . .
N2 C9 C8 109.6(2) . .
C10 C9 C8 124.7(2) . .
C9 C10 C11 121.6(2) . .
C9 C10 C35 117.04(19) . .
C11 C10 C35 120.7(2) . .
N3 C11 C10 124.0(2) . .
N3 C11 C12 109.97(19) . .
C10 C11 C12 125.3(2) . .
C13 C12 C11 107.0(2) . .
C13 C12 H5 126.5 . .
C11 C12 H5 126.5 . .
C12 C13 C14 107.5(2) . .
C12 C13 H6 126.3 . .
C14 C13 H6 126.3 . .
N3 C14 C15 124.7(2) . .
N3 C14 C13 110.01(19) . .
C15 C14 C13 125.3(2) . .
C14 C15 C16 121.3(2) . .
C14 C15 C49 120.1(2) . .
C16 C15 C49 118.33(19) . .
N4 C16 C15 124.49(19) . .
N4 C16 C17 109.9(2) . .
C15 C16 C17 124.6(2) . .
C18 C17 C16 106.6(2) . .
C18 C17 H7 126.7 . .
C16 C17 H7 126.7 . .
C17 C18 C19 107.6(2) . .
C17 C18 H8 126.2 . .
C19 C18 H8 126.2 . .
N4 C19 C20 126.39(19) . .
N4 C19 C18 109.7(2) . .
C20 C19 C18 123.7(2) . .
C1 C20 C19 117.8(2) . .
C1 C20 Pt1 121.21(17) . .
C19 C20 Pt1 120.79(15) . .
C26 C21 C22 119.7(2) . .
C26 C21 C5 119.9(2) . .
C22 C21 C5 120.4(2) . .
C21 C22 C23 121.3(2) . .
C21 C22 H9 119.4 . .
C23 C22 H9 119.4 . .
C22 C23 C24 117.9(2) . .
C22 C23 C27 120.0(2) . .
C24 C23 C27 122.1(2) . .
C23 C24 C25 122.2(2) . .
C23 C24 H10 118.9 . .
C25 C24 H10 118.9 . .
C26 C25 C24 118.0(2) . .
C26 C25 C31 119.8(2) . .
C24 C25 C31 122.2(2) . .
C21 C26 C25 121.1(2) . .
C21 C26 H11 119.5 . .
C25 C26 H11 119.5 . .
C29 C27 C28 111.0(3) . .
C29 C27 C23 113.1(2) . .
C28 C27 C23 108.6(2) . .
C29 C27 C30 107.0(3) . .
C28 C27 C30 107.4(3) . .
C23 C27 C30 109.6(2) . .
C27 C28 H28 109.5 . .
C27 C28 H29 109.5 . .
H28 C28 H29 109.5 . .
C27 C28 H30 109.5 . .
H28 C28 H30 109.5 . .
H29 C28 H30 109.5 . .
C27 C29 H31 109.5 . .
C27 C29 H32 109.5 . .
H31 C29 H32 109.5 . .
C27 C29 H33 109.5 . .
H31 C29 H33 109.5 . .
H32 C29 H33 109.5 . .
C27 C30 H34 109.5 . .
C27 C30 H35 109.5 . .
H34 C30 H35 109.5 . .
C27 C30 H36 109.5 . .
H34 C30 H36 109.5 . .
H35 C30 H36 109.5 . .
C32 C31 C33 108.6(3) . .
C32 C31 C34 108.7(3) . .
C33 C31 C34 109.2(2) . .
C32 C31 C25 112.3(2) . .
C33 C31 C25 107.9(2) . .
C34 C31 C25 110.2(2) . .
C31 C32 H37 109.5 . .
C31 C32 H38 109.5 . .
H37 C32 H38 109.5 . .
C31 C32 H39 109.5 . .
H37 C32 H39 109.5 . .
H38 C32 H39 109.5 . .
C31 C33 H40 109.5 . .
C31 C33 H41 109.5 . .
H40 C33 H41 109.5 . .
C31 C33 H42 109.5 . .
H40 C33 H42 109.5 . .
H41 C33 H42 109.5 . .
C31 C34 H43 109.5 . .
C31 C34 H44 109.5 . .
H43 C34 H44 109.5 . .
C31 C34 H45 109.5 . .
H43 C34 H45 109.5 . .
H44 C34 H45 109.5 . .
C40 C35 C36 119.4(2) . .
C40 C35 C10 120.5(2) . .
C36 C35 C10 119.7(2) . .
C37 C36 C35 121.1(2) . .
C37 C36 H12 119.4 . .
C35 C36 H12 119.4 . .
C36 C37 C38 117.9(2) . .
C36 C37 C41 119.2(2) . .
C38 C37 C41 122.9(2) . .
C37 C38 C39 122.2(2) . .
C37 C38 H13 118.9 . .
C39 C38 H13 118.9 . .
C40 C39 C38 117.7(2) . .
C40 C39 C45 119.7(2) . .
C38 C39 C45 122.4(2) . .
C35 C40 C39 121.5(2) . .
C35 C40 H14 119.2 . .
C39 C40 H14 119.2 . .
C44 C41 C43 108.3(2) . .
C44 C41 C42 108.5(2) . .
C43 C41 C42 108.8(2) . .
C44 C41 C37 112.4(2) . .
C43 C41 C37 110.1(2) . .
C42 C41 C37 108.65(19) . .
C41 C42 H46 109.5 . .
C41 C42 H47 109.5 . .
H46 C42 H47 109.5 . .
C41 C42 H48 109.5 . .
H46 C42 H48 109.5 . .
H47 C42 H48 109.5 . .
C41 C43 H49 109.5 . .
C41 C43 H50 109.5 . .
H49 C43 H50 109.5 . .
C41 C43 H51 109.5 . .
H49 C43 H51 109.5 . .
H50 C43 H51 109.5 . .
C41 C44 H52 109.5 . .
C41 C44 H53 109.5 . .
H52 C44 H53 109.5 . .
C41 C44 H54 109.5 . .
H52 C44 H54 109.5 . .
H53 C44 H54 109.5 . .
C48 C45 C47 108.8(3) . .
C48 C45 C39 112.4(2) . .
C47 C45 C39 111.1(2) . .
C48 C45 C46 108.4(3) . .
C47 C45 C46 109.2(3) . .
C39 C45 C46 106.9(2) . .
C45 C46 H55 109.5 . .
C45 C46 H56 109.5 . .
H55 C46 H56 109.5 . .
C45 C46 H57 109.5 . .
H55 C46 H57 109.5 . .
H56 C46 H57 109.5 . .
C45 C47 H58 109.5 . .
C45 C47 H59 109.5 . .
H58 C47 H59 109.5 . .
C45 C47 H60 109.5 . .
H58 C47 H60 109.5 . .
H59 C47 H60 109.5 . .
C45 C48 H61 109.5 . .
C45 C48 H62 109.5 . .
H61 C48 H62 109.5 . .
C45 C48 H63 109.5 . .
H61 C48 H63 109.5 . .
H62 C48 H63 109.5 . .
C50 C49 C54 119.4(2) . .
C50 C49 C15 120.4(2) . .
C54 C49 C15 120.2(2) . .
C49 C50 C51 121.1(2) . .
C49 C50 H15 119.5 . .
C51 C50 H15 119.5 . .
C52 C51 C50 118.0(2) . .
C52 C51 C55 122.7(2) . .
C50 C51 C55 119.3(2) . .
C51 C52 C53 122.5(2) . .
C51 C52 H16 118.8 . .
C53 C52 H16 118.8 . .
C54 C53 C52 117.6(2) . .
C54 C53 C59 121.9(2) . .
C52 C53 C59 120.4(2) . .
C53 C54 C49 121.5(2) . .
C53 C54 H17 119.3 . .
C49 C54 H17 119.3 . .
C58 C55 C51 112.4(2) . .
C58 C55 C56 108.7(2) . .
C51 C55 C56 109.7(2) . .
C58 C55 C57 107.3(2) . .
C51 C55 C57 109.05(19) . .
C56 C55 C57 109.6(2) . .
C55 C56 H64 109.5 . .
C55 C56 H65 109.5 . .
H64 C56 H65 109.5 . .
C55 C56 H66 109.5 . .
H64 C56 H66 109.5 . .
H65 C56 H66 109.5 . .
C55 C57 H67 109.5 . .
C55 C57 H68 109.5 . .
H67 C57 H68 109.5 . .
C55 C57 H69 109.5 . .
H67 C57 H69 109.5 . .
H68 C57 H69 109.5 . .
C55 C58 H70 109.5 . .
C55 C58 H71 109.5 . .
H70 C58 H71 109.5 . .
C55 C58 H72 109.5 . .
H70 C58 H72 109.5 . .
H71 C58 H72 109.5 . .
C62 C59 C60 111.0(3) . .
C62 C59 C61 109.6(3) . .
C60 C59 C61 105.6(3) . .
C62 C59 C53 107.9(2) . .
C60 C59 C53 111.2(2) . .
C61 C59 C53 111.6(2) . .
C59 C60 H73 109.5 . .
C59 C60 H74 109.5 . .
H73 C60 H74 109.5 . .
C59 C60 H75 109.5 . .
H73 C60 H75 109.5 . .
H74 C60 H75 109.5 . .
C59 C61 H76 109.5 . .
C59 C61 H77 109.5 . .
H76 C61 H77 109.5 . .
C59 C61 H78 109.5 . .
H76 C61 H78 109.5 . .
H77 C61 H78 109.5 . .
C59 C62 H79 109.5 . .
C59 C62 H80 109.5 . .
H79 C62 H80 109.5 . .
C59 C62 H81 109.5 . .
H79 C62 H81 109.5 . .
H80 C62 H81 109.5 . .
C64 C63 C68 118.1(3) . .
C64 C63 P1 118.6(2) . .
C68 C63 P1 123.3(2) . .
C65 C64 C63 121.3(3) . .
C65 C64 H18 119.3 . .
C63 C64 H18 119.3 . .
C66 C65 C64 120.1(3) . .
C66 C65 H19 119.9 . .
C64 C65 H19 119.9 . .
C67 C66 C65 119.5(3) . .
C67 C66 H20 120.2 . .
C65 C66 H20 120.2 . .
C66 C67 C68 121.3(3) . .
C66 C67 H21 119.3 . .
C68 C67 H21 119.3 . .
C67 C68 C63 119.6(3) . .
C67 C68 H22 120.2 . .
C63 C68 H22 120.2 . .
C74 C69 C70 118.9(2) . .
C74 C69 P1 119.77(19) . .
C70 C69 P1 121.3(2) . .
C71 C70 C69 120.0(3) . .
C71 C70 H23 120.0 . .
C69 C70 H23 120.0 . .
C72 C71 C70 120.6(3) . .
C72 C71 H24 119.7 . .
C70 C71 H24 119.7 . .
C71 C72 C73 119.8(3) . .
C71 C72 H25 120.1 . .
C73 C72 H25 120.1 . .
C72 C73 C74 119.9(3) . .
C72 C73 H26 120.0 . .
C74 C73 H26 120.0 . .
C69 C74 C73 120.6(3) . .
C69 C74 H27 119.7 . .
C73 C74 H27 119.7 . .
C76 C75 C80 118.0(3) . .
C102 C75 C103 118.3(8) . .
C102 C75 P1 125.9(6) . .
C76 C75 P1 124.5(2) . .
C80 C75 P1 117.5(2) . .
C103 C75 P1 115.7(6) . .
C77 C78 C79 120.0(3) . .
C104 C78 C105 117.6(9) . .
C77 C78 H122 120.0 . .
C79 C78 H122 120.0 . .
C104 C78 H123 121.2 . .
C105 C78 H123 121.2 . .
C86 C81 C82 117.8(7) . .
C86 C81 C87 120.9(6) . .
C82 C81 C87 121.3(5) . .
C83 C82 C81 123.2(5) . .
C83 C82 H82 118.4 . .
C81 C82 H82 118.4 . .
C82 C83 C84 117.9(7) . .
C82 C83 H83 121.0 . .
C84 C83 H83 121.0 . .
C85 C84 C83 116.5(7) . .
C85 C84 H84 121.8 . .
C83 C84 H84 121.8 . .
C86 C85 C84 123.0(5) . .
C86 C85 H85 118.5 . .
C84 C85 H85 118.5 . .
C81 C86 C85 121.5(6) . .
C81 C86 H86 119.3 . .
C85 C86 H86 119.3 . .
C81 C87 H102 109.5 . .
C81 C87 H103 109.5 . .
H102 C87 H103 109.5 . .
C81 C87 H104 109.5 . .
H102 C87 H104 109.5 . .
H103 C87 H104 109.5 . .
C89 C88 C93 117.7(3) . .
C89 C88 C94 122.0(3) . .
C93 C88 C94 120.3(3) . .
C88 C89 C90 121.5(3) . .
C88 C89 H87 119.2 . .
C90 C89 H87 119.2 . .
C91 C90 C89 120.2(3) . .
C91 C90 H88 119.9 . .
C89 C90 H88 119.9 . .
C92 C91 C90 118.6(3) . .
C92 C91 H89 120.7 . .
C90 C91 H89 120.7 . .
C91 C92 C93 121.0(3) . .
C91 C92 H90 119.5 . .
C93 C92 H90 119.5 . .
C92 C93 C88 121.0(3) . .
C92 C93 H91 119.5 . .
C88 C93 H91 119.5 . .
C88 C94 H105 109.5 . .
C88 C94 H106 109.5 . .
H105 C94 H106 109.5 . .
C88 C94 H107 109.5 . .
H105 C94 H107 109.5 . .
H106 C94 H107 109.5 . .
C4 N1 C1 105.22(19) . .
C4 N1 Ni1 127.87(15) . .
C1 N1 Ni1 126.74(15) . .
C9 N2 C6 105.82(17) . .
C9 N2 Ni1 127.58(15) . .
C6 N2 Ni1 126.32(15) . .
C14 N3 C11 105.29(19) . .
C14 N3 Ni1 127.40(15) . .
C11 N3 Ni1 127.22(15) . .
C19 N4 C16 105.88(17) . .
C19 N4 Ni1 127.77(15) . .
C16 N4 Ni1 125.98(15) . .
N1 Ni1 N4 89.38(8) . .
N1 Ni1 N2 90.36(8) . .
N4 Ni1 N2 173.76(8) . .
N1 Ni1 N3 175.89(8) . .
N4 Ni1 N3 90.36(8) . .
N2 Ni1 N3 90.34(8) . .
C63 P1 C75 103.28(12) . .
C63 P1 C69 102.67(12) . .
C75 P1 C69 103.92(11) . .
C63 P1 Pt1 112.95(8) . .
C75 P1 Pt1 114.33(8) . .
C69 P1 Pt1 117.99(8) . .
C20 Pt1 C20 180.0 . 2_666
C20 Pt1 P1 91.75(6) . 2_666
C20 Pt1 P1 88.25(6) 2_666 2_666
C20 Pt1 P1 88.25(6) . .
C20 Pt1 P1 91.75(6) 2_666 .
P1 Pt1 P1 179.999(14) 2_666 .
C75 C76 C77 121.3(3) . .
C75 C76 H114 119.4 . .
C77 C76 H114 119.4 . .
C78 C77 C76 121.6(4) . .
C78 C77 H115 119.2 . .
C76 C77 H115 119.2 . .
C78 C79 C80 119.2(4) . .
C78 C79 H116 120.4 . .
C80 C79 H116 120.4 . .
C79 C80 C75 119.7(4) . .
C79 C80 H117 120.2 . .
C75 C80 H117 120.2 . .
C104 C102 C75 126.4(11) . .
C104 C102 H118 116.8 . .
C75 C102 H118 116.8 . .
C75 C103 C105 115.2(10) . .
C75 C103 H119 122.4 . .
C105 C103 H119 122.4 . .
C102 C104 C78 122.5(12) . .
C102 C104 H120 118.8 . .
C78 C104 H120 118.8 . .
C78 C105 C103 119.5(10) . .
C78 C105 H121 120.3 . .
C103 C105 H121 120.3 . .
C100 C95 C96 116.8(8) . .
C100 C95 C101 121.3(8) . .
C96 C95 C101 121.9(7) . .
C97 C96 C95 121.6(7) . .
C97 C96 H92 119.2 . .
C95 C96 H92 119.2 . .
C98 C97 C96 120.4(7) . .
C98 C97 H93 119.8 . .
C96 C97 H93 119.8 . .
C97 C98 C99 118.8(9) . .
C97 C98 H94 120.6 . .
C99 C98 H94 120.6 . .
C100 C99 C98 120.4(10) . .
C100 C99 H95 119.8 . .
C98 C99 H95 119.8 . .
C99 C100 C95 121.9(9) . .
C99 C100 H96 119.1 . .
C95 C100 H96 119.1 . .
C95 C101 H108 109.5 . .
C95 C101 H109 109.5 . .
H108 C101 H109 109.5 . .
C95 C101 H110 109.5 . .
H108 C101 H110 109.5 . .
H109 C101 H110 109.5 . .
C107 C106 C111 120.0 . .
C107 C106 C112 116.1(16) . .
C111 C106 C112 123.4(16) . .
C106 C107 C108 120.0 . .
C106 C107 H97 120.0 . .
C108 C107 H97 120.0 . .
C109 C108 C107 120.0 . .
C109 C108 H98 120.0 . .
C107 C108 H98 120.0 . .
C108 C109 C110 120.0 . .
C108 C109 H99 120.0 . .
C110 C109 H99 120.0 . .
C111 C110 C109 120.0 . .
C111 C110 H100 120.0 . .
C109 C110 H100 120.0 . .
C110 C111 C106 120.0 . .
C110 C111 H101 120.0 . .
C106 C111 H101 120.0 . .
C106 C112 H111 109.5 . .
C106 C112 H112 109.5 . .
H111 C112 H112 109.5 . .
C106 C112 H113 109.5 . .
H111 C112 H113 109.5 . .
H112 C112 H113 109.5 . .

loop_
_geom_bond_atom_site_label_1
_geom_bond_atom_site_label_2
_geom_bond_distance
_geom_bond_site_symmetry_2
C1 C20 1.389(3) .
C1 N1 1.389(3) .
C1 C2 1.426(3) .
C2 C3 1.347(3) .
C2 H1 0.9500 .
C3 C4 1.428(3) .
C3 H2 0.9500 .
C4 N1 1.381(3) .
C4 C5 1.387(3) .
C5 C6 1.382(3) .
C5 C21 1.498(3) .
C6 N2 1.380(3) .
C6 C7 1.441(3) .
C7 C8 1.340(4) .
C7 H3 0.9500 .
C8 C9 1.443(3) .
C8 H4 0.9500 .
C9 N2 1.375(3) .
C9 C10 1.386(3) .
C10 C11 1.393(3) .
C10 C35 1.492(3) .
C11 N3 1.386(3) .
C11 C12 1.435(3) .
C12 C13 1.352(3) .
C12 H5 0.9500 .
C13 C14 1.431(3) .
C13 H6 0.9500 .
C14 N3 1.384(3) .
C14 C15 1.384(3) .
C15 C16 1.392(3) .
C15 C49 1.499(3) .
C16 N4 1.383(3) .
C16 C17 1.434(3) .
C17 C18 1.352(4) .
C17 H7 0.9500 .
C18 C19 1.434(3) .
C18 H8 0.9500 .
C19 N4 1.371(3) .
C19 C20 1.404(3) .
C20 Pt1 2.068(2) .
C21 C26 1.386(3) .
C21 C22 1.389(3) .
C22 C23 1.392(3) .
C22 H9 0.9500 .
C23 C24 1.396(3) .
C23 C27 1.533(3) .
C24 C25 1.399(3) .
C24 H10 0.9500 .
C25 C26 1.394(3) .
C25 C31 1.533(3) .
C26 H11 0.9500 .
C27 C29 1.513(4) .
C27 C28 1.521(4) .
C27 C30 1.548(4) .
C28 H28 0.9800 .
C28 H29 0.9800 .
C28 H30 0.9800 .
C29 H31 0.9800 .
C29 H32 0.9800 .
C29 H33 0.9800 .
C30 H34 0.9800 .
C30 H35 0.9800 .
C30 H36 0.9800 .
C31 C32 1.526(4) .
C31 C33 1.527(4) .
C31 C34 1.527(4) .
C32 H37 0.9800 .
C32 H38 0.9800 .
C32 H39 0.9800 .
C33 H40 0.9800 .
C33 H41 0.9800 .
C33 H42 0.9800 .
C34 H43 0.9800 .
C34 H44 0.9800 .
C34 H45 0.9800 .
C35 C40 1.388(4) .
C35 C36 1.392(3) .
C36 C37 1.391(3) .
C36 H12 0.9500 .
C37 C38 1.398(4) .
C37 C41 1.540(3) .
C38 C39 1.402(3) .
C38 H13 0.9500 .
C39 C40 1.387(3) .
C39 C45 1.536(4) .
C40 H14 0.9500 .
C41 C44 1.523(3) .
C41 C43 1.535(4) .
C41 C42 1.538(4) .
C42 H46 0.9800 .
C42 H47 0.9800 .
C42 H48 0.9800 .
C43 H49 0.9800 .
C43 H50 0.9800 .
C43 H51 0.9800 .
C44 H52 0.9800 .
C44 H53 0.9800 .
C44 H54 0.9800 .
C45 C48 1.518(4) .
C45 C47 1.523(4) .
C45 C46 1.552(4) .
C46 H55 0.9800 .
C46 H56 0.9800 .
C46 H57 0.9800 .
C47 H58 0.9800 .
C47 H59 0.9800 .
C47 H60 0.9800 .
C48 H61 0.9800 .
C48 H62 0.9800 .
C48 H63 0.9800 .
C49 C50 1.387(3) .
C49 C54 1.390(3) .
C50 C51 1.399(3) .
C50 H15 0.9500 .
C51 C52 1.389(3) .
C51 C55 1.534(3) .
C52 C53 1.399(3) .
C52 H16 0.9500 .
C53 C54 1.393(3) .
C53 C59 1.536(3) .
C54 H17 0.9500 .
C55 C58 1.527(3) .
C55 C56 1.535(4) .
C55 C57 1.542(4) .
C56 H64 0.9800 .
C56 H65 0.9800 .
C56 H66 0.9800 .
C57 H67 0.9800 .
C57 H68 0.9800 .
C57 H69 0.9800 .
C58 H70 0.9800 .
C58 H71 0.9800 .
C58 H72 0.9800 .
C59 C62 1.519(4) .
C59 C60 1.532(4) .
C59 C61 1.539(4) .
C60 H73 0.9800 .
C60 H74 0.9800 .
C60 H75 0.9800 .
C61 H76 0.9800 .
C61 H77 0.9800 .
C61 H78 0.9800 .
C62 H79 0.9800 .
C62 H80 0.9800 .
C62 H81 0.9800 .
C63 C64 1.389(4) .
C63 C68 1.392(4) .
C63 P1 1.832(3) .
C64 C65 1.377(4) .
C64 H18 0.9500 .
C65 C66 1.365(5) .
C65 H19 0.9500 .
C66 C67 1.369(6) .
C66 H20 0.9500 .
C67 C68 1.385(5) .
C67 H21 0.9500 .
C68 H22 0.9500 .
C69 C74 1.384(4) .
C69 C70 1.400(4) .
C69 P1 1.841(2) .
C70 C71 1.383(4) .
C70 H23 0.9500 .
C71 C72 1.378(5) .
C71 H24 0.9500 .
C72 C73 1.383(4) .
C72 H25 0.9500 .
C73 C74 1.392(4) .
C73 H26 0.9500 .
C74 H27 0.9500 .
C75 C102 1.349(8) .
C75 C76 1.362(5) .
C75 C80 1.423(5) .
C75 C103 1.427(9) .
C75 P1 1.835(2) .
C78 C104 1.329(9) .
C78 C77 1.328(6) .
C78 C79 1.398(6) .
C78 C105 1.452(9) .
C78 H122 0.9500 .
C78 H123 0.9500 .
C81 C86 1.329(7) .
C81 C82 1.380(8) .
C81 C87 1.537(8) .
C82 C83 1.380(10) .
C82 H82 0.9500 .
C83 C84 1.418(9) .
C83 H83 0.9500 .
C84 C85 1.382(10) .
C84 H84 0.9500 .
C85 C86 1.353(9) .
C85 H85 0.9500 .
C86 H86 0.9500 .
C87 H102 0.9800 .
C87 H103 0.9800 .
C87 H104 0.9800 .
C88 C89 1.367(5) .
C88 C93 1.391(5) .
C88 C94 1.521(5) .
C89 C90 1.390(5) .
C89 H87 0.9500 .
C90 C91 1.383(5) .
C90 H88 0.9500 .
C91 C92 1.371(5) .
C91 H89 0.9500 .
C92 C93 1.377(5) .
C92 H90 0.9500 .
C93 H91 0.9500 .
C94 H105 0.9800 .
C94 H106 0.9800 .
C94 H107 0.9800 .
N1 Ni1 1.908(2) .
N2 Ni1 1.9128(17) .
N3 Ni1 1.915(2) .
N4 Ni1 1.9099(17) .
P1 Pt1 2.3389(6) .
Pt1 C20 2.068(2) 2_666
Pt1 P1 2.3389(6) 2_666
C76 C77 1.390(5) .
C76 H114 0.9500 .
C77 H115 0.9500 .
C79 C80 1.405(6) .
C79 H116 0.9500 .
C80 H117 0.9500 .
C102 C104 1.272(18) .
C102 H118 0.9500 .
C103 C105 1.471(17) .
C103 H119 0.9500 .
C104 H120 0.9500 .
C105 H121 0.9500 .
C95 C100 1.365(10) .
C95 C96 1.383(10) .
C95 C101 1.517(11) .
C96 C97 1.381(12) .
C96 H92 0.9500 .
C97 C98 1.335(10) .
C97 H93 0.9500 .
C98 C99 1.391(14) .
C98 H94 0.9500 .
C99 C100 1.355(17) .
C99 H95 0.9500 .
C100 H96 0.9500 .
C101 H108 0.9800 .
C101 H109 0.9800 .
C101 H110 0.9800 .
C106 C107 1.3900 .
C106 C111 1.3900 .
C106 C112 1.40(3) .
C107 C108 1.3900 .
C107 H97 0.9500 .
C108 C109 1.3900 .
C108 H98 0.9500 .
C109 C110 1.3900 .
C109 H99 0.9500 .
C110 C111 1.3900 .
C110 H100 0.9500 .
C111 H101 0.9500 .
C112 H111 0.9800 .
C112 H112 0.9800 .
C112 H113 0.9800 .

loop_
_geom_torsion_atom_site_label_1
_geom_torsion_atom_site_label_2
_geom_torsion_atom_site_label_3
_geom_torsion_atom_site_label_4
_geom_torsion
C20 C1 C2 C3 165.3(2)
N1 C1 C2 C3 -4.0(3)
C1 C2 C3 C4 3.4(3)
C2 C3 C4 N1 -1.8(3)
C2 C3 C4 C5 175.4(2)
N1 C4 C5 C6 12.8(3)
C3 C4 C5 C6 -163.9(2)
N1 C4 C5 C21 -173.4(2)
C3 C4 C5 C21 9.8(3)
C4 C5 C6 N2 -2.2(3)
C21 C5 C6 N2 -175.9(2)
C4 C5 C6 C7 166.9(2)
C21 C5 C6 C7 -6.8(3)
N2 C6 C7 C8 3.4(3)
C5 C6 C7 C8 -167.2(2)
C6 C7 C8 C9 -2.2(3)
C7 C8 C9 N2 0.4(3)
C7 C8 C9 C10 -175.4(2)
N2 C9 C10 C11 -12.8(4)
C8 C9 C10 C11 162.4(2)
N2 C9 C10 C35 176.5(2)
C8 C9 C10 C35 -8.4(3)
C9 C10 C11 N3 2.1(4)
C35 C10 C11 N3 172.5(2)
C9 C10 C11 C12 -167.1(2)
C35 C10 C11 C12 3.3(4)
N3 C11 C12 C13 -4.9(3)
C10 C11 C12 C13 165.6(2)
C11 C12 C13 C14 2.8(3)
C12 C13 C14 N3 0.2(3)
C12 C13 C14 C15 -179.1(2)
N3 C14 C15 C16 15.7(3)
C13 C14 C15 C16 -165.2(2)
N3 C14 C15 C49 -169.8(2)
C13 C14 C15 C49 9.3(3)
C14 C15 C16 N4 0.1(3)
C49 C15 C16 N4 -174.50(19)
C14 C15 C16 C17 166.9(2)
C49 C15 C16 C17 -7.6(3)
N4 C16 C17 C18 5.3(3)
C15 C16 C17 C18 -163.2(2)
C16 C17 C18 C19 -2.8(3)
C17 C18 C19 N4 -0.6(3)
C17 C18 C19 C20 -176.5(2)
N1 C1 C20 C19 6.8(3)
C2 C1 C20 C19 -160.7(2)
N1 C1 C20 Pt1 -178.11(16)
C2 C1 C20 Pt1 14.4(3)
N4 C19 C20 C1 -19.4(3)
C18 C19 C20 C1 155.8(2)
N4 C19 C20 Pt1 165.52(16)
C18 C19 C20 Pt1 -19.3(3)
C6 C5 C21 C26 -87.1(3)
C4 C5 C21 C26 99.0(3)
C6 C5 C21 C22 92.5(3)
C4 C5 C21 C22 -81.3(3)
C26 C21 C22 C23 -0.6(3)
C5 C21 C22 C23 179.7(2)
C21 C22 C23 C24 0.7(3)
C21 C22 C23 C27 178.6(2)
C22 C23 C24 C25 -0.1(3)
C27 C23 C24 C25 -178.0(2)
C23 C24 C25 C26 -0.5(4)
C23 C24 C25 C31 176.7(2)
C22 C21 C26 C25 0.0(3)
C5 C21 C26 C25 179.7(2)
C24 C25 C26 C21 0.6(3)
C31 C25 C26 C21 -176.7(2)
C22 C23 C27 C29 167.5(3)
C24 C23 C27 C29 -14.7(4)
C22 C23 C27 C28 -68.8(3)
C24 C23 C27 C28 109.1(3)
C22 C23 C27 C30 48.3(3)
C24 C23 C27 C30 -133.9(3)
C26 C25 C31 C32 -173.5(3)
C24 C25 C31 C32 9.3(4)
C26 C25 C31 C33 66.9(3)
C24 C25 C31 C33 -110.3(3)
C26 C25 C31 C34 -52.2(3)
C24 C25 C31 C34 130.6(3)
C9 C10 C35 C40 106.2(3)
C11 C10 C35 C40 -64.6(3)
C9 C10 C35 C36 -67.0(3)
C11 C10 C35 C36 122.2(2)
C40 C35 C36 C37 -0.2(3)
C10 C35 C36 C37 173.1(2)
C35 C36 C37 C38 0.2(3)
C35 C36 C37 C41 -178.9(2)
C36 C37 C38 C39 -0.2(3)
C41 C37 C38 C39 178.9(2)
C37 C38 C39 C40 0.3(4)
C37 C38 C39 C45 -175.2(2)
C36 C35 C40 C39 0.3(3)
C10 C35 C40 C39 -172.9(2)
C38 C39 C40 C35 -0.3(3)
C45 C39 C40 C35 175.3(2)
C36 C37 C41 C44 179.8(2)
C38 C37 C41 C44 0.8(3)
C36 C37 C41 C43 59.0(3)
C38 C37 C41 C43 -120.0(3)
C36 C37 C41 C42 -60.1(3)
C38 C37 C41 C42 120.9(3)
C40 C39 C45 C48 169.9(3)
C38 C39 C45 C48 -14.7(4)
C40 C39 C45 C47 47.7(3)
C38 C39 C45 C47 -136.9(3)
C40 C39 C45 C46 -71.3(3)
C38 C39 C45 C46 104.1(3)
C14 C15 C49 C50 -79.1(3)
C16 C15 C49 C50 95.5(3)
C14 C15 C49 C54 102.2(3)
C16 C15 C49 C54 -83.2(3)
C54 C49 C50 C51 0.3(3)
C15 C49 C50 C51 -178.4(2)
C49 C50 C51 C52 0.0(3)
C49 C50 C51 C55 179.4(2)
C50 C51 C52 C53 -0.3(4)
C55 C51 C52 C53 -179.7(2)
C51 C52 C53 C54 0.4(4)
C51 C52 C53 C59 177.8(2)
C52 C53 C54 C49 -0.1(3)
C59 C53 C54 C49 -177.5(2)
C50 C49 C54 C53 -0.2(3)
C15 C49 C54 C53 178.5(2)
C52 C51 C55 C58 -2.8(3)
C50 C51 C55 C58 177.8(2)
C52 C51 C55 C56 118.3(3)
C50 C51 C55 C56 -61.1(3)
C52 C51 C55 C57 -121.7(3)
C50 C51 C55 C57 58.9(3)
C54 C53 C59 C62 94.0(3)
C52 C53 C59 C62 -83.4(3)
C54 C53 C59 C60 -144.1(3)
C52 C53 C59 C60 38.6(3)
C54 C53 C59 C61 -26.5(4)
C52 C53 C59 C61 156.2(3)
C68 C63 C64 C65 0.1(4)
P1 C63 C64 C65 178.2(2)
C63 C64 C65 C66 0.0(5)
C64 C65 C66 C67 -0.5(6)
C65 C66 C67 C68 0.8(8)
C66 C67 C68 C63 -0.7(8)
C64 C63 C68 C67 0.2(6)
P1 C63 C68 C67 -177.8(4)
C74 C69 C70 C71 -2.1(4)
P1 C69 C70 C71 176.0(2)
C69 C70 C71 C72 -0.8(4)
C70 C71 C72 C73 2.7(4)
C71 C72 C73 C74 -1.7(4)
C70 C69 C74 C73 3.1(3)
P1 C69 C74 C73 -175.04(18)
C72 C73 C74 C69 -1.3(4)
C86 C81 C82 C83 -1.5(9)
C87 C81 C82 C83 -179.1(7)
C81 C82 C83 C84 -0.9(12)
C82 C83 C84 C85 1.6(11)
C83 C84 C85 C86 -0.1(10)
C82 C81 C86 C85 3.1(8)
C87 C81 C86 C85 -179.4(5)
C84 C85 C86 C81 -2.4(9)
C93 C88 C89 C90 1.1(5)
C94 C88 C89 C90 -176.9(3)
C88 C89 C90 C91 0.1(5)
C89 C90 C91 C92 -0.6(5)
C90 C91 C92 C93 0.0(5)
C91 C92 C93 C88 1.2(6)
C89 C88 C93 C92 -1.7(6)
C94 C88 C93 C92 176.3(4)
C5 C4 N1 C1 -177.8(2)
C3 C4 N1 C1 -0.7(2)
C5 C4 N1 Ni1 -2.2(3)
C3 C4 N1 Ni1 174.93(15)
C20 C1 N1 C4 -166.2(2)
C2 C1 N1 C4 2.8(2)
C20 C1 N1 Ni1 18.1(3)
C2 C1 N1 Ni1 -172.88(15)
C10 C9 N2 C6 177.5(2)
C8 C9 N2 C6 1.7(2)
C10 C9 N2 Ni1 3.4(3)
C8 C9 N2 Ni1 -172.44(16)
C5 C6 N2 C9 167.4(2)
C7 C6 N2 C9 -3.1(2)
C5 C6 N2 Ni1 -18.4(3)
C7 C6 N2 Ni1 171.14(16)
C15 C14 N3 C11 176.1(2)
C13 C14 N3 C11 -3.1(2)
C15 C14 N3 Ni1 -7.2(3)
C13 C14 N3 Ni1 173.54(15)
C10 C11 N3 C14 -165.8(2)
C12 C11 N3 C14 4.8(2)
C10 C11 N3 Ni1 17.6(3)
C12 C11 N3 Ni1 -171.82(16)
C20 C19 N4 C16 179.7(2)
C18 C19 N4 C16 3.9(2)
C20 C19 N4 Ni1 6.3(3)
C18 C19 N4 Ni1 -169.43(15)
C15 C16 N4 C19 162.9(2)
C17 C16 N4 C19 -5.6(2)
C15 C16 N4 Ni1 -23.6(3)
C17 C16 N4 Ni1 167.83(15)
C64 C63 P1 C75 178.6(2)
C68 C63 P1 C75 -3.4(3)
C64 C63 P1 C69 -73.6(2)
C68 C63 P1 C69 104.4(3)
C64 C63 P1 Pt1 54.6(2)
C68 C63 P1 Pt1 -127.4(3)
C102 C75 P1 C63 -96.8(10)
C76 C75 P1 C63 118.6(3)
C80 C75 P1 C63 -60.7(3)
C103 C75 P1 C63 79.2(8)
C102 C75 P1 C69 156.3(10)
C76 C75 P1 C69 11.7(3)
C80 C75 P1 C69 -167.6(3)
C103 C75 P1 C69 -27.7(8)
C102 C75 P1 Pt1 26.4(10)
C76 C75 P1 Pt1 -118.3(3)
C80 C75 P1 Pt1 62.4(3)
C103 C75 P1 Pt1 -157.7(8)
C74 C69 P1 C63 -177.59(19)
C70 C69 P1 C63 4.3(2)
C74 C69 P1 C75 -70.2(2)
C70 C69 P1 C75 111.6(2)
C74 C69 P1 Pt1 57.5(2)
C70 C69 P1 Pt1 -120.61(18)
C80 C75 C76 C77 2.1(6)
P1 C75 C76 C77 -177.2(3)
C79 C78 C77 C76 -6.1(7)
C75 C76 C77 C78 2.2(8)
C77 C78 C79 C80 5.6(7)
C78 C79 C80 C75 -1.2(7)
C76 C75 C80 C79 -2.5(6)
P1 C75 C80 C79 176.8(3)
C103 C75 C102 C104 -6(2)
P1 C75 C102 C104 170.0(14)
C102 C75 C103 C105 -0.3(19)
P1 C75 C103 C105 -176.6(11)
C75 C102 C104 C78 10(3)
C105 C78 C104 C102 -7(2)
C104 C78 C105 C103 1(2)
C75 C103 C105 C78 2(2)
C100 C95 C96 C97 0.8(14)
C101 C95 C96 C97 -177.3(9)
C95 C96 C97 C98 -0.8(16)
C96 C97 C98 C99 -2.1(15)
C97 C98 C99 C100 5.0(15)
C98 C99 C100 C95 -5.1(16)
C96 C95 C100 C99 2.2(13)
C101 C95 C100 C99 -179.8(9)
C111 C106 C107 C108 0.0
C112 C106 C107 C108 172.1(19)
C106 C107 C108 C109 0.0
C107 C108 C109 C110 0.0
C108 C109 C110 C111 0.0
C109 C110 C111 C106 0.0
C107 C106 C111 C110 0.0
C112 C106 C111 C110 -172(2)
